data_4340113
loop_
_publ_author_name
'Cross, Justin N.'
'Villa, Eric M.'
'Darling, Victoria R.'
'Polinski, Matthew J.'
'Lin, Jian'
'Tan, Xiaoyan'
'Kikugawa, Naoki'
'Shatruk, Michael'
'Baumbach, Ryan'
'Albrecht-Schmitt, Thomas E'

_publ_section_title
;
 Straightforward Reductive Routes to Air-Stable Uranium(III) and
 Neptunium(III) Materials.
;
_journal_issue 14
_journal_name_full 'Inorganic chemistry'
_journal_page_first 7455
_journal_page_last 7466
_journal_paper_doi 10.1021/ic500771t
_journal_volume 53
_journal_year 2014
_chemical_formula_moiety NaNp(SO4)2(H2O)
_chemical_formula_sum 'H0 Na Np O9 S2'
_chemical_formula_weight 468.11
_chemical_melting_point ?
_chemical_name_common 'Sodium Neptunium(III) sulfate'
_chemical_name_systematic
; 
 ? 
;
_space_group_IT_number 152
_symmetry_cell_setting trigonal
_symmetry_space_group_name_Hall 'P 31 2"'
_symmetry_space_group_name_H-M 'P 31 2 1'
_atom_sites_solution_hydrogens none
_atom_sites_solution_primary direct
_atom_sites_solution_secondary difmap
_audit_creation_method SHELXL-97
_cell_angle_alpha 90.00
_cell_angle_beta 90.00
_cell_angle_gamma 120.00
_cell_formula_units_Z 3
_cell_length_a 7.0147(6)
_cell_length_b 7.0147(6)
_cell_length_c 12.9094(11)
_cell_measurement_reflns_used 6342
_cell_measurement_temperature 296(2)
_cell_measurement_theta_max 27.52
_cell_measurement_theta_min 3.35
_cell_volume 550.12(8)
_computing_cell_refinement 'smart saint'
_computing_data_collection smart
_computing_data_reduction SAINT
_computing_molecular_graphics 'SHELXP-97 (Sheldrick, 1997)'
_computing_publication_material 'SHELXCIF-97 (Sheldrick, 2000)'
_computing_structure_refinement 'SHELXL-97 (Sheldrick, 1997)'
_computing_structure_solution 'SHELXS-97 (Sheldrick, 1990)'
_diffrn_ambient_temperature 296(2)
_diffrn_detector_area_resol_mean 0
_diffrn_measured_fraction_theta_full 1.000
_diffrn_measured_fraction_theta_max 1.000
_diffrn_measurement_device_type 'BRUKER apex II'
_diffrn_measurement_method '0.5 wide w/ exposures'
_diffrn_radiation_monochromator 'Quazar optics'
_diffrn_radiation_source 'Imus microfocused'
_diffrn_radiation_type MoK\a
_diffrn_radiation_wavelength 0.71073
_diffrn_reflns_av_R_equivalents 0.0250
_diffrn_reflns_av_sigmaI/netI 0.0150
_diffrn_reflns_limit_h_max 9
_diffrn_reflns_limit_h_min -9
_diffrn_reflns_limit_k_max 8
_diffrn_reflns_limit_k_min -9
_diffrn_reflns_limit_l_max 16
_diffrn_reflns_limit_l_min -16
_diffrn_reflns_number 6342
_diffrn_reflns_theta_full 27.52
_diffrn_reflns_theta_max 27.52
_diffrn_reflns_theta_min 3.35
_exptl_absorpt_coefficient_mu 14.818
_exptl_absorpt_correction_T_max 0.507
_exptl_absorpt_correction_T_min 0.351
_exptl_absorpt_correction_type multi-scan
_exptl_absorpt_process_details SHELTXPREP
_exptl_crystal_colour purple-blue
_exptl_crystal_density_diffrn 4.239
_exptl_crystal_density_meas ?
_exptl_crystal_density_method 'not measured'
_exptl_crystal_description prism
_exptl_crystal_F_000 624
_exptl_crystal_size_max 0.12
_exptl_crystal_size_mid 0.04
_exptl_crystal_size_min 0.03
_refine_diff_density_max 3.288
_refine_diff_density_min -0.529
_refine_diff_density_rms 0.251
_refine_ls_abs_structure_details 'Flack H D (1983), Acta Cryst. A39, 876-881'
_refine_ls_abs_structure_Flack 0.04(4)
_refine_ls_extinction_method none
_refine_ls_goodness_of_fit_ref 1.264
_refine_ls_hydrogen_treatment none
_refine_ls_matrix_type full
_refine_ls_number_parameters 59
_refine_ls_number_reflns 833
_refine_ls_number_restraints 0
_refine_ls_restrained_S_all 1.264
_refine_ls_R_factor_all 0.0194
_refine_ls_R_factor_gt 0.0194
_refine_ls_shift/su_max 0.000
_refine_ls_shift/su_mean 0.000
_refine_ls_structure_factor_coef Fsqd
_refine_ls_weighting_details 'calc w=1/[\s^2^(Fo^2^)+(0.0258P)^2^+2.4416P] where P=(Fo^2^+2Fc^2^)/3'
_refine_ls_weighting_scheme calc
_refine_ls_wR_factor_gt 0.0528
_refine_ls_wR_factor_ref 0.0528
_reflns_number_gt 832
_reflns_number_total 833
_reflns_threshold_expression >2sigma(I)
_cod_data_source_file ic500771t_si_002.cif
_cod_data_source_block save
_cod_depositor_comments
;
The following automatic conversions were performed:

'_chemical_melting_point' value 'not measured' was changed to '?' -
the value is undefined or not given.

Automatic conversion script
Id: cif_fix_values 2281 2013-09-26 08:29:07Z andrius 

 Adding full bibliography for 4340109--4340117.cif.

The following automatic conversions were performed:

'_exptl_crystal_density_meas' value 'N/A' was changed to '?' - the
value is perceived as not measured.

Automatic conversion script
Id: cif_fix_values 3008 2015-01-20 13:52:24Z robertas 
;
_cod_original_sg_symbol_H-M P3(1)21
_cod_database_code 4340113

loop_
_symmetry_equiv_pos_as_xyz
'x, y, z'
'-y, x-y, z+1/3'
'-x+y, -x, z+2/3'
'y, x, -z'
'x-y, -y, -z+2/3'
'-x, -x+y, -z+1/3'

loop_
_atom_site_label
_atom_site_type_symbol
_atom_site_fract_x
_atom_site_fract_y
_atom_site_fract_z
_atom_site_U_iso_or_equiv
_atom_site_adp_type
_atom_site_occupancy
_atom_site_symmetry_multiplicity
_atom_site_calc_flag
_atom_site_refinement_flags
Na1 Na 0.5359(4) 1.0000 -0.1667 0.0008(5) Uiso 1 2 d S
Np1 Np 0.43358(5) 0.43358(5) 0.0000 0.01039(11) Uani 1 2 d S
S1 S 0.4420(2) 0.4535(2) -0.24596(9) 0.0085(3) Uani 1 1 d .
O3 O 0.6188(8) 0.4972(9) -0.3191(3) 0.0164(12) Uani 1 1 d .
O2 O 0.3919(7) 0.2608(7) -0.1803(3) 0.0142(9) Uani 1 1 d .
O1 O 0.5006(8) 0.6355(8) -0.1737(3) 0.0175(11) Uani 1 1 d .
O4 O 0.2471(7) 0.4102(8) -0.3068(4) 0.0167(10) Uani 1 1 d .
O1W O 0.0715(14) 0.0715(14) 0.0000 0.065(5) Uani 1 2 d S

loop_
_atom_site_aniso_label
_atom_site_aniso_U_11
_atom_site_aniso_U_22
_atom_site_aniso_U_33
_atom_site_aniso_U_23
_atom_site_aniso_U_13
_atom_site_aniso_U_12
Np1 0.01168(15) 0.01168(15) 0.00912(16) -0.00018(7) 0.00018(7) 0.00682(18)
S1 0.0087(6) 0.0110(6) 0.0071(5) 0.0006(5) -0.0006(5) 0.0059(6)
O3 0.016(2) 0.025(4) 0.0135(19) 0.0045(18) 0.0061(18) 0.015(2)
O2 0.019(2) 0.010(2) 0.014(2) 0.0043(16) 0.0011(16) 0.0077(19)
O1 0.024(3) 0.013(2) 0.012(2) -0.0030(16) -0.0023(17) 0.007(2)
O4 0.008(2) 0.020(2) 0.021(2) 0.0009(18) -0.0093(17) 0.005(2)
O1W 0.017(4) 0.017(4) 0.154(12) -0.013(3) 0.013(3) 0.004(4)

loop_
_atom_type_symbol
_atom_type_description
_atom_type_scat_dispersion_real
_atom_type_scat_dispersion_imag
_atom_type_scat_source
O O 0.0106 0.0060 'International Tables Vol C Tables 4.2.6.8 and 6.1.1.4'
H H 0.0000 0.0000 'International Tables Vol C Tables 4.2.6.8 and 6.1.1.4'
Na Na 0.0362 0.0249 'International Tables Vol C Tables 4.2.6.8 and 6.1.1.4'
S S 0.1246 0.1234 'International Tables Vol C Tables 4.2.6.8 and 6.1.1.4'
Np Np -11.4937 4.1493 'International Tables Vol C Tables 4.2.6.8 and 6.1.1.4'

loop_
_geom_angle_atom_site_label_1
_geom_angle_atom_site_label_2
_geom_angle_atom_site_label_3
_geom_angle
_geom_angle_site_symmetry_1
_geom_angle_site_symmetry_3
O1 Na1 O1 130.1(3) . 5_674
O1 Na1 O2 153.70(19) . 1_565
O1 Na1 O2 75.71(15) 5_674 1_565
O1 Na1 O2 75.71(15) . 5_564
O1 Na1 O2 153.70(19) 5_674 5_564
O2 Na1 O2 79.3(2) 1_565 5_564
O1 Na1 O3 79.12(16) . 6_664
O1 Na1 O3 114.07(15) 5_674 6_664
O2 Na1 O3 85.40(17) 1_565 6_664
O2 Na1 O3 71.35(16) 5_564 6_664
O1 Na1 O3 114.07(15) . 2_665
O1 Na1 O3 79.12(16) 5_674 2_665
O2 Na1 O3 71.35(16) 1_565 2_665
O2 Na1 O3 85.40(17) 5_564 2_665
O3 Na1 O3 149.9(3) 6_664 2_665
O1 Na1 O4 64.95(14) . 2_665
O1 Na1 O4 98.16(16) 5_674 2_665
O2 Na1 O4 122.65(14) 1_565 2_665
O2 Na1 O4 88.55(15) 5_564 2_665
O3 Na1 O4 142.36(15) 6_664 2_665
O3 Na1 O4 51.80(14) 2_665 2_665
O1 Na1 O4 98.16(16) . 6_664
O1 Na1 O4 64.94(14) 5_674 6_664
O2 Na1 O4 88.55(15) 1_565 6_664
O2 Na1 O4 122.65(14) 5_564 6_664
O3 Na1 O4 51.80(14) 6_664 6_664
O3 Na1 O4 142.36(15) 2_665 6_664
O4 Na1 O4 141.0(2) 2_665 6_664
O1 Na1 S1 90.19(10) . 2_665
O1 Na1 S1 88.12(11) 5_674 2_665
O2 Na1 S1 96.36(11) 1_565 2_665
O2 Na1 S1 86.74(11) 5_564 2_665
O3 Na1 S1 157.35(13) 6_664 2_665
O3 Na1 S1 25.22(11) 2_665 2_665
O4 Na1 S1 26.58(9) 2_665 2_665
O4 Na1 S1 150.57(11) 6_664 2_665
O1 Na1 S1 88.11(11) . 6_664
O1 Na1 S1 90.19(10) 5_674 6_664
O2 Na1 S1 86.74(11) 1_565 6_664
O2 Na1 S1 96.36(11) 5_564 6_664
O3 Na1 S1 25.22(11) 6_664 6_664
O3 Na1 S1 157.35(13) 2_665 6_664
O4 Na1 S1 150.57(11) 2_665 6_664
O4 Na1 S1 26.58(9) 6_664 6_664
S1 Na1 S1 175.99(10) 2_665 6_664
O1 Na1 Np1 146.90(11) . 1_565
O1 Na1 Np1 68.04(12) 5_674 1_565
O2 Na1 Np1 37.22(10) 1_565 1_565
O2 Na1 Np1 87.10(12) 5_564 1_565
O3 Na1 Np1 122.15(14) 6_664 1_565
O3 Na1 Np1 35.14(12) 2_665 1_565
O4 Na1 Np1 86.90(9) 2_665 1_565
O4 Na1 Np1 114.91(10) 6_664 1_565
S1 Na1 Np1 60.33(3) 2_665 1_565
S1 Na1 Np1 122.24(5) 6_664 1_565
O1 Na1 Np1 68.04(12) . 3_564
O1 Na1 Np1 146.90(11) 5_674 3_564
O2 Na1 Np1 87.10(12) 1_565 3_564
O2 Na1 Np1 37.22(10) 5_564 3_564
O3 Na1 Np1 35.14(12) 6_664 3_564
O3 Na1 Np1 122.15(14) 2_665 3_564
O4 Na1 Np1 114.91(10) 2_665 3_564
O4 Na1 Np1 86.90(9) 6_664 3_564
S1 Na1 Np1 122.24(5) 2_665 3_564
S1 Na1 Np1 60.33(3) 6_664 3_564
Np1 Na1 Np1 113.30(6) 1_565 3_564
O3 Np1 O3 139.7(3) 5_564 2_655
O3 Np1 O4 73.60(15) 5_564 2_665
O3 Np1 O4 145.48(17) 2_655 2_665
O3 Np1 O4 145.48(17) 5_564 5_664
O3 Np1 O4 73.60(15) 2_655 5_664
O4 Np1 O4 76.2(2) 2_665 5_664
O3 Np1 O1W 69.87(13) 5_564 .
O3 Np1 O1W 69.87(13) 2_655 .
O4 Np1 O1W 141.89(10) 2_665 .
O4 Np1 O1W 141.89(10) 5_664 .
O3 Np1 O1 119.33(15) 5_564 4
O3 Np1 O1 76.30(16) 2_655 4
O4 Np1 O1 77.48(16) 2_665 4
O4 Np1 O1 68.82(15) 5_664 4
O1W Np1 O1 111.55(11) . 4
O3 Np1 O1 76.30(16) 5_564 .
O3 Np1 O1 119.33(15) 2_655 .
O4 Np1 O1 68.82(15) 2_665 .
O4 Np1 O1 77.48(16) 5_664 .
O1W Np1 O1 111.55(11) . .
O1 Np1 O1 136.9(2) 4 .
O3 Np1 O2 71.12(14) 5_564 4
O3 Np1 O2 97.02(15) 2_655 4
O4 Np1 O2 85.39(15) 2_665 4
O4 Np1 O2 122.72(14) 5_664 4
O1W Np1 O2 73.00(10) . 4
O1 Np1 O2 54.26(15) 4 4
O1 Np1 O2 143.04(14) . 4
O3 Np1 O2 97.02(15) 5_564 .
O3 Np1 O2 71.12(14) 2_655 .
O4 Np1 O2 122.72(14) 2_665 .
O4 Np1 O2 85.39(15) 5_664 .
O1W Np1 O2 72.99(10) . .
O1 Np1 O2 143.04(14) 4 .
O1 Np1 O2 54.26(15) . .
O2 Np1 O2 145.99(19) 4 .
O3 Np1 S1 96.04(11) 5_564 4
O3 Np1 S1 85.19(11) 2_655 4
O4 Np1 S1 81.47(11) 2_665 4
O4 Np1 S1 95.69(11) 5_664 4
O1W Np1 S1 91.79(3) . 4
O1 Np1 S1 26.95(11) 4 4
O1 Np1 S1 150.29(11) . 4
O2 Np1 S1 27.36(10) 4 4
O2 Np1 S1 155.02(10) . 4
O3 Np1 S1 85.20(11) 5_564 .
O3 Np1 S1 96.04(11) 2_655 .
O4 Np1 S1 95.70(11) 2_665 .
O4 Np1 S1 81.47(11) 5_664 .
O1W Np1 S1 91.79(3) . .
O1 Np1 S1 150.29(11) 4 .
O1 Np1 S1 26.95(11) . .
O2 Np1 S1 155.02(10) 4 .
O2 Np1 S1 27.36(10) . .
S1 Np1 S1 176.42(5) 4 .
O3 Np1 Na1 127.66(12) 5_564 1_545
O3 Np1 Na1 36.15(10) 2_655 1_545
O4 Np1 Na1 141.09(11) 2_665 1_545
O4 Np1 Na1 70.78(11) 5_664 1_545
O1W Np1 Na1 73.42(3) . 1_545
O1 Np1 Na1 108.14(12) 4 1_545
O1 Np1 Na1 84.17(11) . 1_545
O2 Np1 Na1 129.96(10) 4 1_545
O2 Np1 Na1 35.98(10) . 1_545
S1 Np1 Na1 121.29(3) 4 1_545
S1 Np1 Na1 59.89(3) . 1_545
O1 S1 O3 112.9(3) . .
O1 S1 O4 110.3(3) . .
O3 S1 O4 107.5(3) . .
O1 S1 O2 105.5(3) . .
O3 S1 O2 110.5(3) . .
O4 S1 O2 110.2(3) . .
O1 S1 Np1 52.62(18) . .
O3 S1 Np1 130.5(2) . .
O4 S1 Np1 122.0(2) . .
O2 S1 Np1 52.94(18) . .
O1 S1 Na1 128.82(19) . 3_564
O3 S1 Na1 47.55(19) . 3_564
O4 S1 Na1 59.96(19) . 3_564
O2 S1 Na1 125.42(19) . 3_564
Np1 S1 Na1 177.52(5) . 3_564
S1 O3 Np1 143.9(3) . 3_664
S1 O3 Na1 107.2(3) . 3_564
Np1 O3 Na1 108.71(17) 3_664 3_564
S1 O2 Na1 135.2(3) . 1_545
S1 O2 Np1 99.7(2) . .
Na1 O2 Np1 106.80(16) 1_545 .
S1 O1 Na1 140.7(3) . .
S1 O1 Np1 100.4(2) . .
Na1 O1 Np1 116.05(17) . .
S1 O4 Np1 139.6(3) . 3_564
S1 O4 Na1 93.5(2) . 3_564
Np1 O4 Na1 105.34(15) 3_564 3_564

loop_
_geom_bond_atom_site_label_1
_geom_bond_atom_site_label_2
_geom_bond_distance
_geom_bond_site_symmetry_2
Na1 O1 2.444(5) .
Na1 O1 2.444(5) 5_674
Na1 O2 2.499(5) 1_565
Na1 O2 2.499(5) 5_564
Na1 O3 2.536(5) 6_664
Na1 O3 2.536(5) 2_665
Na1 O4 2.846(5) 2_665
Na1 O4 2.846(5) 6_664
Na1 S1 3.2822(12) 2_665
Na1 S1 3.2823(12) 6_664
Na1 Np1 4.0716(15) 1_565
Na1 Np1 4.0716(15) 3_564
Np1 O3 2.474(5) 5_564
Np1 O3 2.474(5) 2_655
Np1 O4 2.494(5) 2_665
Np1 O4 2.494(5) 5_664
Np1 O1W 2.540(10) .
Np1 O1 2.567(4) 4
Np1 O1 2.567(4) .
Np1 O2 2.572(4) 4
Np1 O2 2.573(4) .
Np1 S1 3.1775(12) 4
Np1 S1 3.1775(12) .
Np1 Na1 4.0716(15) 1_545
S1 O1 1.464(5) .
S1 O3 1.464(5) .
S1 O4 1.471(4) .
S1 O2 1.481(4) .
S1 Na1 3.2823(12) 3_564
O3 Np1 2.474(5) 3_664
O3 Na1 2.536(5) 3_564
O2 Na1 2.499(5) 1_545
O4 Np1 2.494(5) 3_564
O4 Na1 2.846(5) 3_564
